data_1565178
loop_
_publ_author_name
'Warnock, Toyah M. C.'
'Rajkumar, Sundaram'
'Fitzpatrick, Matthew'
'Serpell, Christopher J.'
'Dingwall, Paul'
'Knipe, Peter Clarke'

_publ_section_title
;
 Chiral, Sequence-Definable Foldamer-Derived Macrocycles
;
_journal_name_full 'Chemical Science'
_journal_paper_doi 10.1039/D1SC05021D
_journal_year 2021
_chemical_absolute_configuration ad
_chemical_formula_moiety 'C42.64 H56.23 Cl3.11 N16 O5.46'
_chemical_formula_sum 'C42.64 H56.23 Cl3.11 N16 O5.46'
_chemical_formula_weight 990.44
_space_group_IT_number 5
_space_group_name_Hall 'I 2y'
_space_group_name_H-M_alt 'I 1 2 1'
_symmetry_cell_setting monoclinic
_symmetry_space_group_name_Hall 'I 2y'
_symmetry_space_group_name_H-M 'I 1 2 1'
_atom_sites_solution_hydrogens difmap
_atom_sites_solution_primary other
_audit_update_record
;
2021-01-22 deposited with the CCDC.	2021-11-03 downloaded from the CCDC.
;
_cell_angle_alpha 90
_cell_angle_beta 96.150(5)
_cell_angle_gamma 90
_cell_formula_units_Z 4
_cell_length_a 12.00486(4)
_cell_length_b 18.58877(3)
_cell_length_c 23.79439(4)
_cell_measurement_reflns_used 4657
_cell_measurement_temperature 100(2)
_cell_measurement_theta_max 68
_cell_measurement_theta_min 3
_cell_volume 5279.29(5)
_computing_cell_refinement
; 
 CrysAlisPro (Rigaku Oxford Diffraction, 2017) 
;
_computing_data_collection 'SuperNova, (Oxford Diffraction, 2010)'
_computing_data_reduction 'USER DEFINED DATA REDUCTION'
_computing_molecular_graphics 'CAMERON (Watkin et al., 1996)'
_computing_publication_material 'CRYSTALS (Betteridge et al., 2003)'
_computing_structure_refinement 'CRYSTALS (Betteridge et al., 2003)'
_computing_structure_solution 'Superflip (Palatinus & Chapuis, 2007)'
_diffrn_ambient_temperature 100(2)
_diffrn_detector 'hybrid pixel detector'
_diffrn_detector_area_resol_mean 10
_diffrn_detector_dtime 0.000
_diffrn_detector_type 'Rigaku, HyPix 6000'
_diffrn_measured_fraction_theta_full 0.996
_diffrn_measured_fraction_theta_max 0.981
_diffrn_measurement_device 'four-circle diffractometer'
_diffrn_measurement_device_details 'Rigaku, AFC11 quarter \c goniometer'
_diffrn_measurement_device_type
;
Rigaku 007HF equipped with Varimax confocal mirrors and an AFC11 goniometer and HyPix 6000 detector
;
_diffrn_measurement_method 'profile data from \w-scans'
_diffrn_measurement_specimen_support 'MiTeGen loops'
_diffrn_radiation_collimation 0.3
_diffrn_radiation_probe x-ray
_diffrn_radiation_type 'Cu K\a'
_diffrn_radiation_wavelength 1.54178
_diffrn_reflns_av_R_equivalents 0.114
_diffrn_reflns_av_unetI/netI 0.181
_diffrn_reflns_limit_h_max 14
_diffrn_reflns_limit_h_min -13
_diffrn_reflns_limit_k_max 22
_diffrn_reflns_limit_k_min -22
_diffrn_reflns_limit_l_max 28
_diffrn_reflns_limit_l_min -28
_diffrn_reflns_number 31995
_diffrn_reflns_theta_full 41.627
_diffrn_reflns_theta_max 68.242
_diffrn_reflns_theta_min 3.023
_diffrn_source 'Rotating anode'
_diffrn_source_current 30.0
_diffrn_source_power 1.2
_diffrn_source_target Cu
_diffrn_source_type 'Rigaku 007 HF'
_diffrn_source_voltage 40.0
_diffrn_standards_number 0
_exptl_absorpt_coefficient_mu 2.098
_exptl_absorpt_correction_T_max 0.99
_exptl_absorpt_correction_T_min 0.14
_exptl_absorpt_correction_type multi-scan
_exptl_absorpt_process_details
; 
 CrysAlisPro (Rigaku Oxford Diffraction, 2017) 
;
_exptl_crystal_colour colourless
_exptl_crystal_density_diffrn 1.246
_exptl_crystal_density_meas ?
_exptl_crystal_density_method 'not measured'
_exptl_crystal_description plate
_exptl_crystal_F_000 2082.261
_exptl_crystal_recrystallization_method 'Re-crystallisation from solvent: chloroform, methanol'
_exptl_crystal_size_max 0.220
_exptl_crystal_size_mid 0.140
_exptl_crystal_size_min 0.005
_refine_diff_density_max 0.71
_refine_diff_density_min -0.69
_refine_ls_abs_structure_details
; 
 Parsons, Flack & Wagner (2013), 
 1818 Friedel Pairs 
;
_refine_ls_abs_structure_Flack 0.22(4)
_refine_ls_extinction_method None
_refine_ls_goodness_of_fit_ref 1.7645
_refine_ls_hydrogen_treatment mixed
_refine_ls_matrix_type full
_refine_ls_number_parameters 406
_refine_ls_number_reflns 6744
_refine_ls_number_restraints 675
_refine_ls_R_factor_all 0.2533
_refine_ls_R_factor_gt 0.1864
_refine_ls_shift/su_max 0.0370659
_refine_ls_shift/su_mean 0.0040268
_refine_ls_structure_factor_coef Fsqd
_refine_ls_weighting_details
;
 Method= Modified Sheldrick 
 w=1/[\s^2^(F^2^) + ( 0.20P)^2^ + 0.00P] 
 ,where P=(max(Fo^2^,0) + 2Fc^2^)/3 
;
_refine_ls_weighting_scheme calc
_refine_ls_wR_factor_all 0.5199
_refine_ls_wR_factor_gt 0.4695
_refine_ls_wR_factor_ref 0.4983
_reflns_limit_h_max 14
_reflns_limit_h_min -14
_reflns_limit_k_max 22
_reflns_limit_k_min -22
_reflns_limit_l_max 28
_reflns_limit_l_min 0
_reflns_number_gt 3801
_reflns_number_total 9165
_reflns_threshold_expression I>2.0\s(I)
_oxford_diffrn_Wilson_B_factor 5.11
_oxford_diffrn_Wilson_scale 0.96
_oxford_refine_ls_r_factor_ref 0.2252
_oxford_refine_ls_scale 0.624(3)
_oxford_reflns_number_all 9165
_cod_data_source_file d1sc05021d2.cif
_cod_data_source_block I_CCDC3
_cod_depositor_comments
;
The following automatic conversions were performed:

data item '_exptl_crystal_density_meas' value 'not measured' was
changed to '?' -- the value is perceived as not measured.

Automatic conversion script
Id: cif_fix_values 7556 2019-12-06 15:28:31Z antanas 
;
_cod_original_cell_volume 5279.29(6)
_cod_original_sg_symbol_H-M 'I 2'
_cod_database_code 1565178
_diffrn_radiation_collimation_monochromator 'Varimax focusing mirrors'
_oxford_refine_reflns_threshold_expression_ref I>-3.0\s(I)
_oxford_hooft_y 0.19(5)
_oxford_bijvoet_difference 0.22(4)

loop_
_symmetry_equiv_pos_as_xyz
x,y,z
x+1/2,y+1/2,z+1/2
-x,y,-z
-x+1/2,y+1/2,-z+1/2

loop_
_atom_site_label
_atom_site_type_symbol
_atom_site_fract_x
_atom_site_fract_y
_atom_site_fract_z
_atom_site_U_iso_or_equiv
_atom_site_occupancy
_atom_site_adp_type
_atom_site_refinement_flags_posn
_atom_site_refinement_flags_adp
_atom_site_refinement_flags_occupancy
_atom_site_disorder_assembly
_atom_site_disorder_group
_atom_site_attached_hydrogens
C815 C -0.0000 0.124(2) 0.0000 0.114(9) 0.3791 Uiso DS U . 1 6 .
O816 O 0.0000 0.047(2) 0.0000 0.114(9) 0.3791 Uiso DS U . 1 6 .
Cl820 Cl 0.8919(9) 0.2708(12) 0.4619(7) 0.375(8) 0.8733 Uiso D U . 1 9 .
N10 N 0.5232(7) 0.3342(6) 0.3103(3) 0.0814 0.486(3) Uani D U P 1 1 .
N11 N 0.4764(6) 0.3338(6) 0.3123(3) 0.0799 0.514(3) Uani D U P 1 2 .
C20 C 0.554(2) 0.4103(6) 0.3180(7) 0.0816 0.486(3) Uani D U P 1 1 .
C21 C 0.488(2) 0.4106(6) 0.3263(7) 0.0803 0.514(3) Uani D U P 1 2 .
C30 C 0.6161(14) 0.4092(6) 0.3763(6) 0.0815 0.486(3) Uani D U P 1 1 .
C31 C 0.5592(12) 0.4121(6) 0.3822(6) 0.0799 0.514(3) Uani D U P 1 2 .
N40 N 0.6092(7) 0.3350(6) 0.3971(3) 0.0804 0.486(3) Uani D U P 1 1 .
N41 N 0.5566(7) 0.3369(5) 0.4012(3) 0.0792 0.514(3) Uani D U P 1 2 .
C50 C 0.5633(8) 0.2901(6) 0.3545(4) 0.0804 0.486(3) Uani D U P 1 1 .
C51 C 0.5110(7) 0.2918(5) 0.3587(4) 0.0795 0.514(3) Uani D U P 1 2 .
O60 O 0.5591(7) 0.2257(6) 0.3568(5) 0.0799 0.486(3) Uani D U P 1 1 .
O61 O 0.5032(7) 0.2276(5) 0.3616(5) 0.0797 0.514(3) Uani D U P 1 2 .
C70 C 0.6442(6) 0.3140(6) 0.4527(3) 0.0802 0.486(3) Uani D U P 1 1 .
C71 C 0.5866(7) 0.3130(5) 0.4565(3) 0.0780 0.514(3) Uani D U P 1 2 .
N80 N 0.6663(6) 0.3660(4) 0.4914(4) 0.0810 0.486(3) Uani D U P 1 1 .
N81 N 0.6111(7) 0.3661(4) 0.4939(4) 0.0784 0.514(3) Uani D U P 1 2 .
C90 C 0.6968(7) 0.3426(5) 0.5440(3) 0.0810 0.486(3) Uani D U P 1 1 .
C91 C 0.6442(7) 0.3445(5) 0.5467(3) 0.0782 0.514(3) Uani D U P 1 2 .
N100 N 0.7001(7) 0.2748(6) 0.5629(3) 0.0807 0.486(3) Uani D U P 1 1 .
N101 N 0.6551(7) 0.2770(6) 0.5663(3) 0.0785 0.514(3) Uani D U P 1 2 .
C110 C 0.6723(7) 0.2247(4) 0.5235(4) 0.0798 0.486(3) Uani D U P 1 1 .
C111 C 0.6299(8) 0.2255(4) 0.5275(4) 0.0785 0.514(3) Uani D U P 1 2 .
C120 C 0.6388(7) 0.2409(5) 0.4667(4) 0.0796 0.486(3) Uani D U P 1 1 .
C121 C 0.5947(8) 0.2399(5) 0.4707(4) 0.0784 0.514(3) Uani D U P 1 2 .
N210 N 0.6986(7) 0.1544(4) 0.5414(4) 0.0801 0.486(3) Uani D U P 1 1 .
N211 N 0.6413(8) 0.1538(4) 0.5451(4) 0.0798 0.514(3) Uani D U P 1 2 .
C220 C 0.722(2) 0.1325(9) 0.6008(4) 0.0808 0.486(3) Uani D U P 1 1 .
C221 C 0.667(2) 0.1323(9) 0.6045(5) 0.0804 0.514(3) Uani D U P 1 2 .
C230 C 0.7532(11) 0.0547(9) 0.5963(5) 0.0808 0.486(3) Uani D U P 1 1 .
C231 C 0.6960(11) 0.0538(9) 0.6036(5) 0.0807 0.514(3) Uani D U P 1 2 .
N240 N 0.6913(7) 0.0370(4) 0.5414(4) 0.0808 0.486(3) Uani D U P 1 1 .
N241 N 0.6487(8) 0.0330(4) 0.5464(4) 0.0806 0.514(3) Uani D U P 1 2 .
C250 C 0.6745(7) 0.0961(6) 0.5063(3) 0.0803 0.486(3) Uani D U P 1 1 .
C251 C 0.6157(7) 0.0923(6) 0.5139(3) 0.0805 0.514(3) Uani D U P 1 2 .
O260 O 0.6461(7) 0.0906(8) 0.4566(3) 0.0825 0.486(3) Uani D U P 1 1 .
O261 O 0.5717(7) 0.0904(8) 0.4662(3) 0.0819 0.514(3) Uani D U P 1 2 .
C270 C 0.7044(6) -0.0330(4) 0.5215(4) 0.0818 0.486(3) Uani D U P 1 1 .
C271 C 0.6465(6) -0.0370(4) 0.5245(4) 0.0800 0.514(3) Uani D U P 1 2 .
N280 N 0.7314(6) -0.0847(6) 0.5599(3) 0.0829 0.486(3) Uani D U P 1 1 .
N281 N 0.6730(6) -0.0873(5) 0.5641(3) 0.0803 0.514(3) Uani D U P 1 2 .
C290 C 0.7146(6) -0.1521(5) 0.5409(3) 0.0829 0.486(3) Uani D U P 1 1 .
C291 C 0.6615(6) -0.1553(5) 0.5459(3) 0.0803 0.514(3) Uani D U P 1 2 .
N300 N 0.6668(7) -0.1734(5) 0.4903(4) 0.0830 0.486(3) Uani D U P 1 1 .
N301 N 0.6197(7) -0.1787(4) 0.4948(4) 0.0805 0.514(3) Uani D U P 1 2 .
C310 C 0.6369(7) -0.1201(6) 0.4539(3) 0.0825 0.486(3) Uani D U P 1 1 .
C311 C 0.5912(7) -0.1268(6) 0.4569(3) 0.0803 0.514(3) Uani D U P 1 2 .
C320 C 0.6490(7) -0.0471(5) 0.4677(4) 0.0819 0.486(3) Uani D U P 1 1 .
C321 C 0.5970(7) -0.0533(5) 0.4700(4) 0.0800 0.514(3) Uani D U P 1 2 .
N410 N 0.5856(7) -0.1463(6) 0.4023(3) 0.0831 0.486(3) Uani D U P 1 1 .
N411 N 0.5380(7) -0.1495(6) 0.4047(3) 0.0820 0.514(3) Uani D U P 1 2 .
C420 C 0.575(2) -0.2235(6) 0.3894(7) 0.0841 0.486(3) Uani D U P 1 1 .
C421 C 0.516(2) -0.2261(6) 0.3930(7) 0.0830 0.514(3) Uani D U P 1 2 .
C430 C 0.5289(16) -0.2227(6) 0.3282(6) 0.0840 0.486(3) Uani D U P 1 1 .
C431 C 0.4619(14) -0.2273(5) 0.3332(6) 0.0832 0.514(3) Uani D U P 1 2 .
N440 N 0.4932(7) -0.1481(6) 0.3162(3) 0.0835 0.486(3) Uani D U P 1 1 .
N441 N 0.4393(7) -0.1507(5) 0.3215(3) 0.0828 0.514(3) Uani D U P 1 2 .
C450 C 0.5406(8) -0.1033(5) 0.3584(4) 0.0834 0.486(3) Uani D U P 1 1 .
C451 C 0.4873(8) -0.1051(5) 0.3630(4) 0.0819 0.514(3) Uani D U P 1 2 .
O460 O 0.5395(8) -0.0388(5) 0.3554(5) 0.0869 0.486(3) Uani D U P 1 1 .
O461 O 0.4834(8) -0.0406(5) 0.3625(5) 0.0789 0.514(3) Uani D U P 1 2 .
C470 C 0.4312(6) -0.1262(6) 0.2659(3) 0.0834 0.486(3) Uani D U P 1 1 .
C471 C 0.3817(6) -0.1285(6) 0.2702(3) 0.0827 0.514(3) Uani D U P 1 2 .
N480 N 0.4052(6) -0.1778(4) 0.2273(4) 0.0842 0.486(3) Uani D U P 1 1 .
N481 N 0.3382(7) -0.1799(4) 0.2348(4) 0.0838 0.514(3) Uani D U P 1 2 .
C490 C 0.3499(7) -0.1550(5) 0.1787(3) 0.0845 0.486(3) Uani D U P 1 1 .
C491 C 0.2738(6) -0.1559(5) 0.1892(3) 0.0841 0.514(3) Uani D U P 1 2 .
N500 N 0.3249(7) -0.0873(5) 0.1629(3) 0.0845 0.486(3) Uani D U P 1 1 .
N501 N 0.2543(7) -0.0877(5) 0.1731(3) 0.0840 0.514(3) Uani D U P 1 2 .
C510 C 0.3562(8) -0.0372(4) 0.2018(4) 0.0841 0.486(3) Uani D U P 1 1 .
C511 C 0.3022(8) -0.0380(4) 0.2086(4) 0.0830 0.514(3) Uani D U P 1 2 .
C520 C 0.4155(7) -0.0528(5) 0.2543(4) 0.0835 0.486(3) Uani D U P 1 1 .
C521 C 0.3731(7) -0.0550(5) 0.2575(4) 0.0825 0.514(3) Uani D U P 1 2 .
N610 N 0.3367(7) 0.0345(4) 0.1856(4) 0.0842 0.486(3) Uani D U P 1 1 .
N611 N 0.2835(7) 0.0318(4) 0.1878(4) 0.0839 0.514(3) Uani D U P 1 2 .
C620 C 0.282(2) 0.0533(10) 0.1291(7) 0.0855 0.486(3) Uani D U P 1 1 .
C621 C 0.230(2) 0.0565(9) 0.1328(7) 0.0848 0.514(3) Uani D U P 1 2 .
C630 C 0.3259(15) 0.1281(8) 0.1222(4) 0.0855 0.486(3) Uani D U P 1 1 .
C631 C 0.2585(14) 0.1347(9) 0.1289(4) 0.0847 0.514(3) Uani D U P 1 2 .
N640 N 0.3489(7) 0.1512(4) 0.1814(4) 0.0848 0.486(3) Uani D U P 1 1 .
N641 N 0.2932(7) 0.1523(4) 0.1884(4) 0.0829 0.514(3) Uani D U P 1 2 .
C650 C 0.3638(7) 0.0942(6) 0.2187(3) 0.0839 0.486(3) Uani D U P 1 1 .
C651 C 0.3074(7) 0.0914(6) 0.2216(3) 0.0828 0.514(3) Uani D U P 1 2 .
O661 O 0.3372(7) 0.0939(9) 0.2713(3) 0.0849 0.514(3) Uani D U P 1 2 .
O660 O 0.3941(7) 0.0998(8) 0.2682(3) 0.0834 0.486(3) Uani D U P 1 1 .
C670 C 0.3712(8) 0.2217(4) 0.1999(4) 0.0845 0.486(3) Uani D U P 1 1 .
C671 C 0.3154(8) 0.2239(4) 0.2040(4) 0.0811 0.514(3) Uani D U P 1 2 .
N680 N 0.3250(7) 0.2736(5) 0.1660(3) 0.0845 0.486(3) Uani D U P 1 1 .
N681 N 0.2686(7) 0.2755(5) 0.1699(3) 0.0816 0.514(3) Uani D U P 1 2 .
C690 C 0.3538(7) 0.3408(5) 0.1821(3) 0.0846 0.486(3) Uani D U P 1 1 .
C691 C 0.2928(7) 0.3429(5) 0.1869(3) 0.0808 0.514(3) Uani D U P 1 2 .
N700 N 0.4231(7) 0.3616(4) 0.2270(4) 0.0841 0.486(3) Uani D U P 1 1 .
N701 N 0.3574(7) 0.3644(4) 0.2333(4) 0.0808 0.514(3) Uani D U P 1 2 .
C710 C 0.4676(7) 0.3080(5) 0.2596(3) 0.0832 0.486(3) Uani D U P 1 1 .
C711 C 0.4028(7) 0.3111(5) 0.2660(3) 0.0796 0.514(3) Uani D U P 1 2 .
C720 C 0.4449(7) 0.2352(5) 0.2485(4) 0.0838 0.486(3) Uani D U P 1 1 .
C721 C 0.3845(8) 0.2381(5) 0.2540(4) 0.0803 0.514(3) Uani D U P 1 2 .
C330 C 0.8819(11) 0.0485(6) 0.6028(5) 0.0833 0.486(3) Uani D U P 1 1 .
C331 C 0.8227(11) 0.0388(5) 0.6136(4) 0.0835 0.514(3) Uani D U P 1 2 .
C530 C 0.6113(14) -0.2532(6) 0.2890(4) 0.0867 0.486(3) Uani D U P 1 1 .
C531 C 0.5400(14) -0.2639(5) 0.2946(4) 0.0854 0.514(3) Uani D U P 1 2 .
C730 C 0.4338(14) 0.1296(6) 0.0926(4) 0.0877 0.486(3) Uani D U P 1 1 .
C731 C 0.3572(13) 0.1441(6) 0.0932(4) 0.0889 0.514(3) Uani D U P 1 2 .
C130 C 0.7406(13) 0.4213(6) 0.3691(5) 0.0865 0.486(3) Uani D U P 1 1 .
C131 C 0.6798(12) 0.4371(5) 0.3767(5) 0.0835 0.514(3) Uani D U P 1 2 .
Cl804 Cl 0.6412(10) 0.0956(8) 0.2653(4) 0.224(3) 0.5923 Uiso D U . 1 3 .
Cl803 Cl 0.7909(11) 0.1588(6) 0.3620(5) 0.223(3) 0.5923 Uiso D U . 1 3 .
Cl802 Cl 0.7813(12) -0.0013(6) 0.3454(5) 0.227(3) 0.5923 Uiso D U . 1 3 .
C801 C 0.7127(7) 0.0831(6) 0.3341(4) 0.224(3) 0.5923 Uiso D U . 1 3 .
C751 C 0.4493(15) 0.0880(12) 0.1095(7) 0.0937 0.514(3) Uani D U P 1 2 .
C741 C 0.3169(16) 0.1403(11) 0.0296(4) 0.0916 0.514(3) Uani D U P 1 2 .
C341 C 0.8722(13) 0.0661(11) 0.6721(5) 0.0890 0.514(3) Uani D U P 1 2 .
C541 C 0.5512(18) -0.3449(5) 0.3075(7) 0.0877 0.514(3) Uani D U P 1 2 .
C740 C 0.4066(16) 0.1313(11) 0.0279(4) 0.0910 0.486(3) Uani D U P 1 1 .
C351 C 0.8843(14) 0.0722(11) 0.5664(6) 0.0923 0.514(3) Uani D U P 1 2 .
C150 C 0.7804(18) 0.3691(9) 0.3252(8) 0.0968 0.486(3) Uani D U P 1 1 .
C140 C 0.7621(17) 0.5000(7) 0.3530(9) 0.0923 0.486(3) Uani D U P 1 1 .
C750 C 0.5100(16) 0.0653(10) 0.1111(7) 0.0923 0.486(3) Uani D U P 1 1 .
C540 C 0.6366(17) -0.3331(5) 0.3020(7) 0.0875 0.486(3) Uani D U P 1 1 .
C350 C 0.9339(16) 0.1031(12) 0.5646(7) 0.0945 0.486(3) Uani D U P 1 1 .
C340 C 0.9302(13) 0.0577(12) 0.6650(5) 0.0860 0.486(3) Uani D U P 1 1 .
C141 C 0.6847(15) 0.5192(6) 0.3687(8) 0.0879 0.514(3) Uani D U P 1 2 .
C550 C 0.7200(16) -0.2087(9) 0.2931(9) 0.0927 0.486(3) Uani D U P 1 1 .
C151 C 0.7290(16) 0.3974(9) 0.3282(7) 0.0911 0.514(3) Uani D U P 1 2 .
C551 C 0.6557(14) -0.2272(9) 0.2997(8) 0.0919 0.514(3) Uani D U P 1 2 .
O824 O 0.106(3) 0.0183(18) 0.0122(12) 0.211(9) 0.6209 Uiso D U . 1 7 .
C823 C 0.055(4) 0.067(2) -0.0294(18) 0.212(9) 0.6209 Uiso D U . 1 7 .
C826 C 0.8912 -0.2035 0.4757 0.2595 0.3000 Uiso D U . 1 5 .
O825 O 1.0570 -0.1478 0.6005 0.3504 0.5000 Uiso D U . 1 4 .
C819 C 1.0000 0.3222(12) 0.5000 0.375(8) 0.8733 Uiso DS U . 1 9 .
Cl821 Cl 0.9532(11) 0.3977(12) 0.5370(4) 0.375(8) 0.4570 Uiso D U . 1 9 .
H201 H 0.5970 0.4280 0.2896 0.0980 0.486(3) Uiso R . P 1 1 .
H203 H 0.4885 0.4384 0.3187 0.0980 0.486(3) Uiso R . P 1 1 .
H211 H 0.5240 0.4351 0.2980 0.0963 0.514(3) Uiso R . P 1 2 .
H212 H 0.4172 0.4316 0.3293 0.0963 0.514(3) Uiso R . P 1 2 .
H301 H 0.5874 0.4426 0.4013 0.0978 0.486(3) Uiso R . P 1 1 .
H311 H 0.5243 0.4412 0.4081 0.0959 0.514(3) Uiso R . P 1 2 .
H901 H 0.7189 0.3786 0.5713 0.0973 0.486(3) Uiso R . P 1 1 .
H911 H 0.6619 0.3813 0.5739 0.0939 0.514(3) Uiso R . P 1 2 .
H1201 H 0.6139 0.2051 0.4398 0.0955 0.486(3) Uiso R . P 1 1 .
H1211 H 0.5789 0.2030 0.4433 0.0940 0.514(3) Uiso R . P 1 2 .
H2202 H 0.7818 0.1597 0.6197 0.0970 0.486(3) Uiso R . P 1 1 .
H2203 H 0.6574 0.1375 0.6202 0.0970 0.486(3) Uiso R . P 1 1 .
H2211 H 0.7277 0.1594 0.6226 0.0965 0.514(3) Uiso R . P 1 2 .
H2212 H 0.6028 0.1388 0.6241 0.0965 0.514(3) Uiso R . P 1 2 .
H2301 H 0.7240 0.0277 0.6253 0.0969 0.486(3) Uiso R . P 1 1 .
H2311 H 0.6594 0.0286 0.6311 0.0969 0.514(3) Uiso R . P 1 2 .
H2901 H 0.7394 -0.1892 0.5667 0.0994 0.486(3) Uiso R . P 1 1 .
H2911 H 0.6849 -0.1918 0.5725 0.0963 0.514(3) Uiso R . P 1 2 .
H3201 H 0.6219 -0.0100 0.4424 0.0983 0.486(3) Uiso R . P 1 1 .
H3212 H 0.5703 -0.0169 0.4439 0.0960 0.514(3) Uiso R . P 1 2 .
H4201 H 0.6455 -0.2467 0.3954 0.1009 0.486(3) Uiso R . P 1 1 .
H4202 H 0.5239 -0.2460 0.4118 0.1009 0.486(3) Uiso R . P 1 1 .
H4211 H 0.5841 -0.2529 0.3969 0.0996 0.514(3) Uiso R . P 1 2 .
H4212 H 0.4665 -0.2453 0.4176 0.0996 0.514(3) Uiso R . P 1 2 .
H4301 H 0.4628 -0.2512 0.3239 0.1008 0.486(3) Uiso R . P 1 1 .
H4311 H 0.3923 -0.2518 0.3314 0.0998 0.514(3) Uiso R . P 1 2 .
H4901 H 0.3245 -0.1909 0.1520 0.1013 0.486(3) Uiso R . P 1 1 .
H4911 H 0.2380 -0.1918 0.1653 0.1009 0.514(3) Uiso R . P 1 2 .
H5202 H 0.4444 -0.0167 0.2801 0.1002 0.486(3) Uiso R . P 1 1 .
H5211 H 0.4121 -0.0192 0.2803 0.0990 0.514(3) Uiso R . P 1 2 .
H6201 H 0.3079 0.0234 0.1008 0.1026 0.486(3) Uiso R . P 1 1 .
H6202 H 0.2032 0.0498 0.1278 0.1026 0.486(3) Uiso R . P 1 1 .
H6211 H 0.2582 0.0296 0.1036 0.1017 0.514(3) Uiso R . P 1 2 .
H6212 H 0.1505 0.0509 0.1302 0.1017 0.514(3) Uiso R . P 1 2 .
H6301 H 0.2678 0.1566 0.1032 0.1026 0.486(3) Uiso R . P 1 1 .
H6311 H 0.1938 0.1616 0.1156 0.1017 0.514(3) Uiso R . P 1 2 .
H6901 H 0.3224 0.3784 0.1584 0.1015 0.486(3) Uiso R . P 1 1 .
H6912 H 0.2622 0.3804 0.1628 0.0970 0.514(3) Uiso R . P 1 2 .
H7201 H 0.4758 0.1976 0.2723 0.1006 0.486(3) Uiso R . P 1 1 .
H7211 H 0.4149 0.2007 0.2781 0.0963 0.514(3) Uiso R . P 1 2 .
H3301 H 0.9021 0.0016 0.5916 0.1000 0.486(3) Uiso R . P 1 1 .
H3311 H 0.8322 -0.0118 0.6111 0.1002 0.514(3) Uiso R . P 1 2 .
H5301 H 0.5799 -0.2472 0.2509 0.1041 0.486(3) Uiso R . P 1 1 .
H5311 H 0.5079 -0.2569 0.2567 0.1025 0.514(3) Uiso R . P 1 2 .
H7301 H 0.4695 0.1750 0.0986 0.1052 0.486(3) Uiso R . P 1 1 .
H7311 H 0.3789 0.1929 0.0988 0.1067 0.514(3) Uiso R . P 1 2 .
H1302 H 0.7825 0.4109 0.4043 0.1038 0.486(3) Uiso R . P 1 1 .
H1311 H 0.7216 0.4245 0.4115 0.1001 0.514(3) Uiso R . P 1 2 .
H8011 H 0.6542 0.0799 0.3579 0.1743 0.5923 Uiso R . . 1 3 .
H7511 H 0.5053 0.0989 0.0855 0.1125 0.514(3) Uiso R . P 1 2 .
H7512 H 0.4776 0.0972 0.1476 0.1125 0.514(3) Uiso R . P 1 2 .
H7513 H 0.4291 0.0387 0.1054 0.1125 0.514(3) Uiso R . P 1 2 .
H7411 H 0.3754 0.1505 0.0069 0.1099 0.514(3) Uiso R . P 1 2 .
H7412 H 0.2561 0.1723 0.0200 0.1099 0.514(3) Uiso R . P 1 2 .
H7413 H 0.2922 0.0921 0.0231 0.1099 0.514(3) Uiso R . P 1 2 .
H3412 H 0.9500 0.0555 0.6774 0.1068 0.514(3) Uiso R . P 1 2 .
H3413 H 0.8352 0.0412 0.6996 0.1068 0.514(3) Uiso R . P 1 2 .
H3414 H 0.8614 0.1164 0.6760 0.1068 0.514(3) Uiso R . P 1 2 .
H5411 H 0.5978 -0.3674 0.2829 0.1052 0.514(3) Uiso R . P 1 2 .
H5412 H 0.5807 -0.3532 0.3456 0.1052 0.514(3) Uiso R . P 1 2 .
H5413 H 0.4778 -0.3643 0.3012 0.1052 0.514(3) Uiso R . P 1 2 .
H7401 H 0.4715 0.1320 0.0083 0.1092 0.486(3) Uiso R . P 1 1 .
H7402 H 0.3584 0.1698 0.0150 0.1092 0.486(3) Uiso R . P 1 1 .
H7403 H 0.3684 0.0869 0.0210 0.1092 0.486(3) Uiso R . P 1 1 .
H3512 H 0.9619 0.0614 0.5735 0.1108 0.514(3) Uiso R . P 1 2 .
H3513 H 0.8740 0.1228 0.5671 0.1108 0.514(3) Uiso R . P 1 2 .
H3514 H 0.8562 0.0541 0.5303 0.1108 0.514(3) Uiso R . P 1 2 .
H1501 H 0.8571 0.3792 0.3222 0.1162 0.486(3) Uiso R . P 1 1 .
H1502 H 0.7726 0.3202 0.3358 0.1162 0.486(3) Uiso R . P 1 1 .
H1503 H 0.7379 0.3774 0.2897 0.1162 0.486(3) Uiso R . P 1 1 .
H1401 H 0.8393 0.5079 0.3495 0.1107 0.486(3) Uiso R . P 1 1 .
H1402 H 0.7398 0.5291 0.3826 0.1107 0.486(3) Uiso R . P 1 1 .
H1403 H 0.7189 0.5122 0.3185 0.1107 0.486(3) Uiso R . P 1 1 .
H7502 H 0.5728 0.0669 0.0900 0.1107 0.486(3) Uiso R . P 1 1 .
H7503 H 0.5340 0.0735 0.1500 0.1107 0.486(3) Uiso R . P 1 1 .
H7504 H 0.4753 0.0194 0.1068 0.1107 0.486(3) Uiso R . P 1 1 .
H5401 H 0.6881 -0.3511 0.2778 0.1050 0.486(3) Uiso R . P 1 1 .
H5402 H 0.6656 -0.3406 0.3403 0.1050 0.486(3) Uiso R . P 1 1 .
H5403 H 0.5671 -0.3575 0.2945 0.1050 0.486(3) Uiso R . P 1 1 .
H3501 H 1.0132 0.0990 0.5700 0.1134 0.486(3) Uiso R . P 1 1 .
H3502 H 0.9127 0.1505 0.5741 0.1134 0.486(3) Uiso R . P 1 1 .
H3503 H 0.9083 0.0937 0.5261 0.1134 0.486(3) Uiso R . P 1 1 .
H3402 H 1.0096 0.0543 0.6687 0.1032 0.486(3) Uiso R . P 1 1 .
H3403 H 0.9006 0.0215 0.6872 0.1032 0.486(3) Uiso R . P 1 1 .
H3404 H 0.9088 0.1038 0.6775 0.1032 0.486(3) Uiso R . P 1 1 .
H1411 H 0.7603 0.5338 0.3675 0.1054 0.514(3) Uiso R . P 1 2 .
H1412 H 0.6555 0.5413 0.4000 0.1054 0.514(3) Uiso R . P 1 2 .
H1413 H 0.6413 0.5332 0.3347 0.1054 0.514(3) Uiso R . P 1 2 .
H5501 H 0.7699 -0.2289 0.2690 0.1113 0.486(3) Uiso R . P 1 1 .
H5502 H 0.7519 -0.2125 0.3313 0.1113 0.486(3) Uiso R . P 1 1 .
H5503 H 0.7076 -0.1594 0.2838 0.1113 0.486(3) Uiso R . P 1 1 .
H1512 H 0.8036 0.4142 0.3277 0.1094 0.514(3) Uiso R . P 1 2 .
H1513 H 0.7297 0.3469 0.3344 0.1094 0.514(3) Uiso R . P 1 2 .
H1514 H 0.6871 0.4079 0.2930 0.1094 0.514(3) Uiso R . P 1 2 .
H5511 H 0.7003 -0.2517 0.2752 0.1103 0.514(3) Uiso R . P 1 2 .
H5512 H 0.6887 -0.2321 0.3376 0.1103 0.514(3) Uiso R . P 1 2 .
H5513 H 0.6513 -0.1777 0.2898 0.1103 0.514(3) Uiso R . P 1 2 .
H8151 H -0.0746 0.1413 -0.0081 0.2693 0.3791 Uiso R . . 1 6 .
H8152 H 0.0304 0.1413 0.0361 0.2693 0.3791 Uiso R . . 1 6 .
H8153 H 0.0443 0.1413 -0.0280 0.2693 0.3791 Uiso R . . 1 6 .
H8231 H 0.0269 0.0413 -0.0625 0.3693 0.6149 Uiso R . . 1 7 .
H8232 H 0.1140 0.0976 -0.0376 0.3693 0.6149 Uiso R . . 1 7 .
H8233 H -0.0040 0.0950 -0.0167 0.3693 0.6149 Uiso R . . 1 7 .
H8241 H 0.0527 -0.0091 0.0196 0.1823 0.6149 Uiso R . . 1 7 .
H8161 H -0.0396 0.0321 0.0251 0.1757 0.3791 Uiso R . . 1 6 .
H8191 H 1.0370 0.3442 0.4711 0.6066 0.4569 Uiso R . . 1 9 .
O828 O 1.0000 -0.2256 0.5000 0.2596 0.3000 Uiso D U . 1 5 .
C827 C 1.0036 -0.1259 0.5466 0.3504 0.5000 Uiso D U . 1 4 .
H8261 H 0.8449 -0.2523 0.4635 0.3792 0.3000 Uiso . . . 1 5 .
H8262 H 0.8388 -0.1816 0.4977 0.3792 0.3000 Uiso . . . 1 5 .
H8263 H 0.8941 -0.1816 0.4417 0.3792 0.3000 Uiso . . . 1 5 .
H8281 H 0.9899 -0.2396 0.5293 0.3792 0.3000 Uiso . . . 1 5 .
H8271 H 1.0129 -0.0686 0.5383 0.3827 0.5000 Uiso . . . 1 4 .
H8272 H 1.0614 -0.1372 0.5129 0.3827 0.5000 Uiso . . . 1 4 .
H8273 H 0.9463 -0.1402 0.5369 0.3827 0.5000 Uiso . . . 1 4 .
H8251 H 1.0609 -0.2029 0.6005 0.3828 0.5000 Uiso . . . 1 4 .

loop_
_atom_site_aniso_label
_atom_site_aniso_U_11
_atom_site_aniso_U_22
_atom_site_aniso_U_33
_atom_site_aniso_U_23
_atom_site_aniso_U_13
_atom_site_aniso_U_12
N10 0.1232 0.0509 0.0561 0.0054 -0.0550 -0.0017
N11 0.1168 0.0500 0.0613 0.0029 -0.0436 -0.0011
C20 0.1233 0.0510 0.0570 0.0052 -0.0534 -0.0022
C21 0.1165 0.0499 0.0628 0.0033 -0.0437 -0.0013
C30 0.1203 0.0520 0.0586 0.0043 -0.0534 -0.0031
C31 0.1152 0.0492 0.0636 0.0038 -0.0442 -0.0028
N40 0.1203 0.0510 0.0560 0.0037 -0.0543 -0.0014
N41 0.1154 0.0485 0.0620 0.0024 -0.0439 -0.0019
C50 0.1213 0.0510 0.0551 0.0044 -0.0550 -0.0011
C51 0.1163 0.0497 0.0609 0.0029 -0.0441 -0.0028
O60 0.1207 0.0509 0.0540 0.0013 -0.0561 0.0070
O61 0.1175 0.0498 0.0595 0.0032 -0.0466 -0.0045
C70 0.1186 0.0509 0.0568 0.0025 -0.0559 -0.0006
C71 0.1156 0.0464 0.0607 0.0010 -0.0424 -0.0025
N80 0.1183 0.0511 0.0589 0.0016 -0.0575 -0.0001
N81 0.1150 0.0468 0.0622 -0.0002 -0.0413 -0.0025
C90 0.1175 0.0520 0.0589 0.0008 -0.0589 -0.0002
C91 0.1155 0.0466 0.0615 -0.0013 -0.0417 -0.0028
N100 0.1169 0.0525 0.0577 0.0014 -0.0599 -0.0004
N101 0.1162 0.0471 0.0612 -0.0007 -0.0421 -0.0021
C110 0.1173 0.0514 0.0560 0.0021 -0.0583 0.0001
C111 0.1180 0.0458 0.0605 0.0003 -0.0429 -0.0016
C120 0.1171 0.0508 0.0562 0.0026 -0.0583 0.0000
C121 0.1174 0.0462 0.0603 0.0006 -0.0419 -0.0010
N210 0.1193 0.0521 0.0547 0.0028 -0.0565 -0.0010
N211 0.1191 0.0460 0.0624 0.0007 -0.0457 0.0010
C220 0.1197 0.0538 0.0547 0.0032 -0.0565 -0.0014
C221 0.1190 0.0471 0.0629 0.0014 -0.0465 0.0015
C230 0.1200 0.0540 0.0544 0.0049 -0.0545 -0.0007
C231 0.1179 0.0472 0.0644 0.0011 -0.0484 0.0016
N240 0.1227 0.0521 0.0539 0.0047 -0.0543 0.0002
N241 0.1193 0.0460 0.0640 0.0019 -0.0484 0.0005
C250 0.1221 0.0510 0.0538 0.0038 -0.0545 -0.0001
C251 0.1202 0.0452 0.0636 0.0011 -0.0475 0.0017
O260 0.1330 0.0499 0.0517 0.0042 -0.0503 0.0020
O261 0.1241 0.0437 0.0649 0.0002 -0.0502 0.0042
C270 0.1226 0.0522 0.0562 0.0046 -0.0568 0.0027
C271 0.1182 0.0450 0.0641 0.0029 -0.0489 -0.0007
N280 0.1225 0.0531 0.0586 0.0062 -0.0573 0.0029
N281 0.1173 0.0462 0.0650 0.0042 -0.0480 -0.0008
C290 0.1216 0.0526 0.0597 0.0064 -0.0579 0.0038
C291 0.1168 0.0455 0.0663 0.0047 -0.0466 -0.0006
N300 0.1217 0.0522 0.0603 0.0058 -0.0582 0.0040
N301 0.1172 0.0456 0.0667 0.0031 -0.0456 -0.0014
C310 0.1227 0.0507 0.0593 0.0043 -0.0592 0.0041
C311 0.1178 0.0457 0.0650 0.0022 -0.0476 -0.0021
C320 0.1225 0.0511 0.0575 0.0032 -0.0580 0.0042
C321 0.1181 0.0454 0.0639 0.0029 -0.0483 -0.0024
N410 0.1243 0.0497 0.0602 0.0038 -0.0597 0.0037
N411 0.1191 0.0478 0.0664 0.0003 -0.0479 -0.0027
C420 0.1255 0.0496 0.0622 0.0044 -0.0593 0.0033
C421 0.1193 0.0482 0.0690 -0.0006 -0.0475 -0.0030
C430 0.1260 0.0491 0.0620 0.0030 -0.0588 0.0028
C431 0.1199 0.0489 0.0686 -0.0022 -0.0465 -0.0023
N440 0.1249 0.0492 0.0611 0.0035 -0.0607 0.0014
N441 0.1208 0.0489 0.0662 -0.0021 -0.0479 -0.0029
C450 0.1246 0.0491 0.0609 0.0036 -0.0618 0.0025
C451 0.1201 0.0485 0.0645 -0.0005 -0.0485 -0.0033
O460 0.1300 0.0483 0.0654 0.0026 -0.0685 0.0057
O461 0.1183 0.0484 0.0584 0.0016 -0.0439 -0.0079
C470 0.1245 0.0501 0.0603 0.0029 -0.0606 0.0009
C471 0.1221 0.0487 0.0646 -0.0036 -0.0479 -0.0030
N480 0.1253 0.0509 0.0611 0.0018 -0.0598 0.0005
N481 0.1229 0.0499 0.0661 -0.0053 -0.0467 -0.0034
C490 0.1258 0.0518 0.0605 0.0008 -0.0601 0.0008
C491 0.1225 0.0518 0.0654 -0.0065 -0.0472 -0.0038
N500 0.1268 0.0522 0.0591 0.0009 -0.0612 0.0012
N501 0.1224 0.0531 0.0641 -0.0049 -0.0480 -0.0033
C510 0.1271 0.0513 0.0584 0.0028 -0.0623 0.0000
C511 0.1225 0.0504 0.0634 -0.0041 -0.0483 -0.0014
C520 0.1253 0.0503 0.0592 0.0033 -0.0620 0.0010
C521 0.1221 0.0490 0.0637 -0.0030 -0.0483 -0.0030
N610 0.1290 0.0516 0.0560 0.0047 -0.0635 -0.0031
N611 0.1238 0.0517 0.0637 -0.0035 -0.0471 0.0013
C620 0.1301 0.0553 0.0553 0.0047 -0.0633 -0.0028
C621 0.1244 0.0541 0.0635 -0.0029 -0.0468 0.0019
C630 0.1300 0.0558 0.0549 0.0075 -0.0625 -0.0031
C631 0.1242 0.0556 0.0628 -0.0014 -0.0439 0.0016
N640 0.1310 0.0517 0.0556 0.0076 -0.0634 -0.0035
N641 0.1213 0.0521 0.0634 -0.0007 -0.0455 0.0015
C650 0.1305 0.0499 0.0554 0.0063 -0.0637 -0.0037
C651 0.1230 0.0499 0.0635 -0.0021 -0.0461 0.0010
O661 0.1290 0.0467 0.0653 -0.0022 -0.0522 0.0044
O660 0.1291 0.0481 0.0563 0.0073 -0.0661 -0.0078
C670 0.1293 0.0517 0.0569 0.0095 -0.0623 -0.0050
C671 0.1178 0.0517 0.0623 0.0016 -0.0438 -0.0003
N680 0.1277 0.0522 0.0581 0.0098 -0.0613 -0.0039
N681 0.1172 0.0532 0.0631 0.0032 -0.0426 0.0000
C690 0.1272 0.0519 0.0595 0.0094 -0.0594 -0.0033
C691 0.1162 0.0527 0.0621 0.0043 -0.0434 0.0002
N700 0.1265 0.0510 0.0600 0.0085 -0.0586 -0.0040
N701 0.1163 0.0530 0.0616 0.0041 -0.0429 0.0003
C710 0.1256 0.0509 0.0581 0.0075 -0.0589 -0.0040
C711 0.1163 0.0510 0.0600 0.0031 -0.0427 -0.0011
C720 0.1272 0.0510 0.0577 0.0088 -0.0618 -0.0055
C721 0.1170 0.0516 0.0611 0.0011 -0.0422 -0.0008
C330 0.1202 0.0574 0.0587 0.0027 -0.0534 -0.0001
C331 0.1183 0.0506 0.0687 0.0027 -0.0495 0.0026
C530 0.1285 0.0517 0.0655 0.0004 -0.0563 0.0019
C531 0.1212 0.0517 0.0713 -0.0024 -0.0447 -0.0009
C730 0.1299 0.0600 0.0575 0.0073 -0.0616 -0.0027
C731 0.1273 0.0620 0.0666 -0.0002 -0.0396 0.0029
C130 0.1207 0.0586 0.0668 0.0071 -0.0513 -0.0031
C131 0.1158 0.0542 0.0687 0.0065 -0.0439 -0.0042
C751 0.1286 0.0732 0.0690 0.0015 -0.0374 0.0072
C741 0.1278 0.0711 0.0656 -0.0017 -0.0372 0.0000
C341 0.1207 0.0568 0.0757 -0.0042 -0.0536 -0.0041
C541 0.1213 0.0538 0.0761 0.0014 -0.0443 0.0056
C740 0.1323 0.0686 0.0570 0.0021 -0.0593 -0.0014
C351 0.1224 0.0607 0.0828 0.0055 -0.0398 0.0007
C150 0.1320 0.0676 0.0799 0.0057 -0.0390 0.0040
C140 0.1242 0.0605 0.0816 0.0117 -0.0369 -0.0034
C750 0.1337 0.0613 0.0672 0.0106 -0.0564 0.0006
C540 0.1245 0.0524 0.0712 0.0012 -0.0569 0.0044
C350 0.1321 0.0680 0.0732 0.0044 -0.0362 0.0001
C340 0.1156 0.0640 0.0647 -0.0082 -0.0537 -0.0022
C141 0.1185 0.0568 0.0768 0.0122 -0.0427 -0.0056
C550 0.1328 0.0596 0.0729 -0.0041 -0.0487 -0.0047
C151 0.1205 0.0652 0.0777 0.0046 -0.0357 -0.0001
C551 0.1211 0.0638 0.0792 -0.0019 -0.0426 -0.0036

loop_
_atom_type_symbol
_atom_type_scat_dispersion_real
_atom_type_scat_dispersion_imag
_atom_type_scat_Cromer_Mann_a1
_atom_type_scat_Cromer_Mann_b1
_atom_type_scat_Cromer_Mann_a2
_atom_type_scat_Cromer_Mann_b2
_atom_type_scat_Cromer_Mann_a3
_atom_type_scat_Cromer_Mann_b3
_atom_type_scat_Cromer_Mann_a4
_atom_type_scat_Cromer_Mann_b4
_atom_type_scat_Cromer_Mann_c
_atom_type_scat_source
C 0.0181 0.0091 2.3100 20.8439 1.0200 10.2075 1.5886 0.5687 0.8650 51.6512 0.2156 'International Tables Vol C 4.2.6.8 and 6.1.1.4'
H 0.0000 0.0000 0.4930 10.5109 0.3229 26.1257 0.1402 3.1424 0.0408 57.7998 0.0030 'International Tables Vol C 4.2.6.8 and 6.1.1.4'
N 0.0311 0.0180 12.2126 0.0057 3.1322 9.8933 2.0125 28.9975 1.1663 0.5826 -11.5290 'International Tables Vol C 4.2.6.8 and 6.1.1.4'
O 0.0492 0.0322 3.0485 13.2771 2.2868 5.7011 1.5463 0.3239 0.8670 32.9089 0.2508 'International Tables Vol C 4.2.6.8 and 6.1.1.4'
Cl 0.3639 0.7018 11.4604 0.0104 7.1964 1.1662 6.2556 18.5194 1.6455 47.7784 -9.5574 'International Tables Vol C 4.2.6.8 and 6.1.1.4'

loop_
_geom_angle_atom_site_label_1
_geom_angle_site_symmetry_1
_geom_angle_atom_site_label_2
_geom_angle_site_symmetry_2
_geom_angle_atom_site_label_3
_geom_angle_site_symmetry_3
_geom_angle
_geom_angle_publ_flag
H8152 3_555 C815 . H8151 3_555 109.5 no
H8152 3_555 C815 . H8153 3_555 109.5 no
H8151 3_555 C815 . H8153 3_555 109.5 no
H8152 3_555 C815 . O816 . 109.5 no
H8151 3_555 C815 . O816 . 109.5 no
H8153 3_555 C815 . O816 . 109.5 no
H8152 3_555 C815 . H8151 . 56.3 no
H8151 3_555 C815 . H8151 . 141.1 no
H8153 3_555 C815 . H8151 . 56.3 no
O816 . C815 . H8151 . 109.5 no
H8152 3_555 C815 . H8152 . 141.1 no
H8151 3_555 C815 . H8152 . 56.3 no
H8153 3_555 C815 . H8152 . 56.3 no
O816 . C815 . H8152 . 109.5 no
H8151 . C815 . H8152 . 109.5 no
H8152 3_555 C815 . H8153 . 56.3 no
H8151 3_555 C815 . H8153 . 56.3 no
H8153 3_555 C815 . H8153 . 141.1 no
O816 . C815 . H8153 . 109.5 no
H8151 . C815 . H8153 . 109.5 no
H8152 . C815 . H8153 . 109.5 no
C815 . O816 . H8161 3_555 109.5 no
C815 . O816 . H8161 . 109.5 no
H8161 3_555 O816 . H8161 . 141.1 no
C20 . N10 . C50 . 114.3(7) yes
C20 . N10 . C710 . 122.3(9) yes
C50 . N10 . C710 . 123.0(9) yes
C21 . N11 . C51 . 110.7(8) yes
C21 . N11 . C711 . 120.5(9) yes
C51 . N11 . C711 . 124.8(9) yes
N10 . C20 . C30 . 101.4(9) yes
N10 . C20 . H201 . 113.2 no
C30 . C20 . H201 . 114.3 no
N10 . C20 . H203 . 109.4 no
C30 . C20 . H203 . 108.7 no
H201 . C20 . H203 . 109.5 no
N11 . C21 . C31 . 104.6(9) yes
N11 . C21 . H211 . 110.3 no
C31 . C21 . H211 . 111.3 no
N11 . C21 . H212 . 110.5 no
C31 . C21 . H212 . 110.7 no
H211 . C21 . H212 . 109.5 no
C20 . C30 . N40 . 106.5(9) yes
C20 . C30 . C130 . 106.5(14) yes
N40 . C30 . C130 . 105.4(10) yes
C20 . C30 . H301 . 113.2 no
N40 . C30 . H301 . 111.4 no
C130 . C30 . H301 . 113.3 no
C21 . C31 . N41 . 103.1(9) yes
C21 . C31 . C131 . 112.3(13) yes
N41 . C31 . C131 . 111.3(9) yes
C21 . C31 . H311 . 109.8 no
N41 . C31 . H311 . 108.5 no
C131 . C31 . H311 . 111.5 no
C30 . N40 . C50 . 110.7(8) yes
C30 . N40 . C70 . 123.9(10) yes
C50 . N40 . C70 . 125.5(10) yes
C31 . N41 . C51 . 111.9(8) yes
C31 . N41 . C71 . 125.4(10) yes
C51 . N41 . C71 . 122.5(9) yes
N40 . C50 . N10 . 106.3(6) yes
N40 . C50 . O60 . 125.8(11) yes
N10 . C50 . O60 . 127.9(10) yes
N41 . C51 . N11 . 107.7(7) yes
N41 . C51 . O61 . 126.2(10) yes
N11 . C51 . O61 . 126.1(10) yes
N40 . C70 . N80 . 117.7(8) yes
N40 . C70 . C120 . 118.6(8) yes
N80 . C70 . C120 . 123.003(7) yes
N41 . C71 . N81 . 113.9(8) yes
N41 . C71 . C121 . 122.6(8) yes
N81 . C71 . C121 . 123.49(4) yes
C70 . N80 . C90 . 115.003(10) yes
C71 . N81 . C91 . 115.000(10) yes
N80 . C90 . N100 . 127.999(10) yes
N80 . C90 . H901 . 116.0 no
N100 . C90 . H901 . 116.0 no
N81 . C91 . N101 . 128.000(10) yes
N81 . C91 . H911 . 116.3 no
N101 . C91 . H911 . 115.7 no
C90 . N100 . C110 . 114.997(10) yes
C91 . N101 . C111 . 115.000(10) yes
N100 . C110 . C120 . 123.48(6) yes
N100 . C110 . N210 . 113.8(8) yes
C120 . C110 . N210 . 121.8(9) yes
N101 . C111 . C121 . 123.51(4) yes
N101 . C111 . N211 . 117.8(8) yes
C121 . C111 . N211 . 118.7(8) yes
C70 . C120 . C110 . 115.005(10) yes
C70 . C120 . H1201 . 122.5 no
C110 . C120 . H1201 . 122.4 no
C71 . C121 . C111 . 115.000(10) yes
C71 . C121 . H1211 . 122.1 no
C111 . C121 . H1211 . 122.9 no
C110 . N210 . C220 . 124.5(11) yes
C110 . N210 . C250 . 121.6(10) yes
C220 . N210 . C250 . 111.7(9) yes
C111 . N211 . C221 . 123.4(10) yes
C111 . N211 . C251 . 128.3(10) yes
C221 . N211 . C251 . 107.7(8) yes
N210 . C220 . C230 . 102.9(11) yes
N210 . C220 . H2202 . 111.4 no
C230 . C220 . H2202 . 111.6 no
N210 . C220 . H2203 . 110.8 no
C230 . C220 . H2203 . 110.6 no
H2202 . C220 . H2203 . 109.5 no
N211 . C221 . C231 . 106.0(11) yes
N211 . C221 . H2211 . 111.2 no
C231 . C221 . H2211 . 110.8 no
N211 . C221 . H2212 . 109.8 no
C231 . C221 . H2212 . 109.4 no
H2211 . C221 . H2212 . 109.5 no
C220 . C230 . N240 . 99.9(10) yes
C220 . C230 . C330 . 108.6(13) yes
N240 . C230 . C330 . 118.5(10) yes
C220 . C230 . H2301 . 110.1 no
N240 . C230 . H2301 . 109.7 no
C330 . C230 . H2301 . 109.4 no
C221 . C231 . N241 . 101.7(10) yes
C221 . C231 . C331 . 113.6(13) yes
N241 . C231 . C331 . 111.8(9) yes
C221 . C231 . H2311 . 110.2 no
N241 . C231 . H2311 . 110.3 no
C331 . C231 . H2311 . 109.0 no
C230 . N240 . C250 . 112.8(9) yes
C230 . N240 . C270 . 116.3(10) yes
C250 . N240 . C270 . 123.4(9) yes
C231 . N241 . C251 . 111.6(8) yes
C231 . N241 . C271 . 125.3(10) yes
C251 . N241 . C271 . 122.8(9) yes
N240 . C250 . N210 . 104.6(5) yes
N240 . C250 . O260 . 122.4(12) yes
N210 . C250 . O260 . 133.0(12) yes
N211 . C251 . N241 . 109.0(5) yes
N211 . C251 . O261 . 125.7(11) yes
N241 . C251 . O261 . 125.3(11) yes
N240 . C270 . N280 . 117.6(8) yes
N240 . C270 . C320 . 115.0(7) yes
N280 . C270 . C320 . 123.006(10) yes
N241 . C271 . N281 . 113.2(8) yes
N241 . C271 . C321 . 122.3(8) yes
N281 . C271 . C321 . 123.006(10) yes
C270 . N280 . C290 . 115.003(10) yes
C271 . N281 . C291 . 115.003(10) yes
N280 . C290 . N300 . 127.998(10) yes
N280 . C290 . H2901 . 115.8 no
N300 . C290 . H2901 . 116.2 no
N281 . C291 . N301 . 127.999(10) yes
N281 . C291 . H2911 . 116.5 no
N301 . C291 . H2911 . 115.5 no
C290 . N300 . C310 . 114.997(10) yes
C291 . N301 . C311 . 114.997(10) yes
N300 . C310 . C320 . 123.43(7) yes
N300 . C310 . N410 . 111.8(8) yes
C320 . C310 . N410 . 124.6(8) yes
N301 . C311 . C321 . 123.38(8) yes
N301 . C311 . N411 . 116.1(8) yes
C321 . C311 . N411 . 119.9(8) yes
C270 . C320 . C310 . 115.005(10) yes
C270 . C320 . H3201 . 122.6 no
C310 . C320 . H3201 . 122.4 no
C271 . C321 . C311 . 115.005(10) yes
C271 . C321 . H3212 . 122.0 no
C311 . C321 . H3212 . 123.0 no
C310 . N410 . C420 . 123.0(9) yes
C310 . N410 . C450 . 124.2(10) yes
C420 . N410 . C450 . 112.8(7) yes
C311 . N411 . C421 . 121.0(9) yes
C311 . N411 . C451 . 125.5(9) yes
C421 . N411 . C451 . 112.8(8) yes
N410 . C420 . C430 . 102.1(9) yes
N410 . C420 . H4201 . 110.7 no
C430 . C420 . H4201 . 112.3 no
N410 . C420 . H4202 . 111.2 no
C430 . C420 . H4202 . 111.0 no
H4201 . C420 . H4202 . 109.5 no
N411 . C421 . C431 . 104.1(9) yes
N411 . C421 . H4211 . 110.8 no
C431 . C421 . H4211 . 111.5 no
N411 . C421 . H4212 . 110.9 no
C431 . C421 . H4212 . 110.1 no
H4211 . C421 . H4212 . 109.5 no
C420 . C430 . N440 . 105.5(9) yes
C420 . C430 . C530 . 113.1(14) yes
N440 . C430 . C530 . 114.9(10) yes
C420 . C430 . H4301 . 108.4 no
N440 . C430 . H4301 . 106.4 no
C530 . C430 . H4301 . 108.2 no
C421 . C431 . N441 . 102.6(8) yes
C421 . C431 . C531 . 110.0(13) yes
N441 . C431 . C531 . 115.3(10) yes
C421 . C431 . H4311 . 109.9 no
N441 . C431 . H4311 . 108.3 no
C531 . C431 . H4311 . 110.5 no
C430 . N440 . C450 . 109.8(8) yes
C430 . N440 . C470 . 123.9(10) yes
C450 . N440 . C470 . 125.8(9) yes
C431 . N441 . C451 . 113.9(7) yes
C431 . N441 . C471 . 120.9(9) yes
C451 . N441 . C471 . 125.0(9) yes
N410 . C450 . N440 . 107.4(6) yes
N410 . C450 . O460 . 128.6(10) yes
N440 . C450 . O460 . 124.0(10) yes
N411 . C451 . N441 . 105.4(6) yes
N411 . C451 . O461 . 128.2(10) yes
N441 . C451 . O461 . 126.4(10) yes
N440 . C470 . N480 . 116.1(8) yes
N440 . C470 . C520 . 120.0(8) yes
N480 . C470 . C520 . 123.003(7) yes
N441 . C471 . N481 . 117.4(8) yes
N441 . C471 . C521 . 119.6(8) yes
N481 . C471 . C521 . 123.003(7) yes
C470 . N480 . C490 . 115.003(10) yes
C471 . N481 . C491 . 115.003(10) yes
N480 . C490 . N500 . 127.998(10) yes
N480 . C490 . H4901 . 116.7 no
N500 . C490 . H4901 . 115.3 no
N481 . C491 . N501 . 127.999(10) yes
N481 . C491 . H4911 . 115.9 no
N501 . C491 . H4911 . 116.1 no
C490 . N500 . C510 . 114.997(10) yes
C491 . N501 . C511 . 114.997(10) yes
N500 . C510 . C520 . 123.42(7) yes
N500 . C510 . N610 . 116.4(8) yes
C520 . C510 . N610 . 119.9(8) yes
N501 . C511 . C521 . 123.39(8) yes
N501 . C511 . N611 . 112.0(8) yes
C521 . C511 . N611 . 124.2(8) yes
C470 . C520 . C510 . 115.004(10) yes
C470 . C520 . H5202 . 121.8 no
C510 . C520 . H5202 . 123.1 no
C471 . C521 . C511 . 115.004(10) yes
C471 . C521 . H5211 . 122.6 no
C511 . C521 . H5211 . 122.4 no
C510 . N610 . C620 . 121.5(10) yes
C510 . N610 . C650 . 125.8(9) yes
C620 . N610 . C650 . 112.6(9) yes
C511 . N611 . C621 . 130.0(10) yes
C511 . N611 . C651 . 121.5(9) yes
C621 . N611 . C651 . 108.2(9) yes
N610 . C620 . C630 . 101.3(10) yes
N610 . C620 . H6201 . 111.4 no
C630 . C620 . H6201 . 108.8 no
N610 . C620 . H6202 . 111.0 no
C630 . C620 . H6202 . 114.7 no
H6201 . C620 . H6202 . 109.5 no
N611 . C621 . C631 . 105.9(10) yes
N611 . C621 . H6211 . 109.1 no
C631 . C621 . H6211 . 111.1 no
N611 . C621 . H6212 . 111.5 no
C631 . C621 . H6212 . 109.7 no
H6211 . C621 . H6212 . 109.5 no
C620 . C630 . N640 . 101.4(11) yes
C620 . C630 . C730 . 112.7(15) yes
N640 . C630 . C730 . 110.6(10) yes
C620 . C630 . H6301 . 108.8 no
N640 . C630 . H6301 . 110.2 no
C730 . C630 . H6301 . 112.5 no
C621 . C631 . N641 . 101.5(11) yes
C621 . C631 . C731 . 110.0(15) yes
N641 . C631 . C731 . 110.6(10) yes
C621 . C631 . H6311 . 110.1 no
N641 . C631 . H6311 . 110.0 no
C731 . C631 . H6311 . 114.0 no
C630 . N640 . C650 . 113.0(8) yes
C630 . N640 . C670 . 125.8(10) yes
C650 . N640 . C670 . 120.6(9) yes
C631 . N641 . C651 . 111.9(8) yes
C631 . N641 . C671 . 119.5(10) yes
C651 . N641 . C671 . 128.4(9) yes
N640 . C650 . N610 . 104.1(5) yes
N640 . C650 . O660 . 124.7(11) yes
N610 . C650 . O660 . 131.2(12) yes
N641 . C651 . N611 . 108.7(5) yes
N641 . C651 . O661 . 122.5(12) yes
N611 . C651 . O661 . 128.8(11) yes
N640 . C670 . N680 . 115.6(7) yes
N640 . C670 . C720 . 120.7(7) yes
N680 . C670 . C720 . 123.50(4) yes
N641 . C671 . N681 . 117.7(8) yes
N641 . C671 . C721 . 118.8(8) yes
N681 . C671 . C721 . 123.49(4) yes
C670 . N680 . C690 . 114.999(10) yes
C671 . N681 . C691 . 115.000(10) yes
N680 . C690 . N700 . 127.999(10) yes
N680 . C690 . H6901 . 116.3 no
N700 . C690 . H6901 . 115.7 no
N681 . C691 . N701 . 127.999(10) yes
N681 . C691 . H6912 . 116.5 no
N701 . C691 . H6912 . 115.5 no
C690 . N700 . C710 . 114.999(10) yes
C691 . N701 . C711 . 114.999(10) yes
N10 . C710 . N700 . 111.3(8) yes
N10 . C710 . C720 . 124.4(8) yes
N700 . C710 . C720 . 123.50(4) yes
N11 . C711 . N701 . 114.8(8) yes
N11 . C711 . C721 . 121.6(8) yes
N701 . C711 . C721 . 123.50(4) yes
C670 . C720 . C710 . 115.000(10) yes
C670 . C720 . H7201 . 122.2 no
C710 . C720 . H7201 . 122.8 no
C671 . C721 . C711 . 115.000(10) yes
C671 . C721 . H7211 . 122.0 no
C711 . C721 . H7211 . 123.0 no
C230 . C330 . C350 . 110.98(9) yes
C230 . C330 . C340 . 110.99(9) yes
C350 . C330 . C340 . 111.000(10) yes
C230 . C330 . H3301 . 108.9 no
C350 . C330 . H3301 . 108.0 no
C340 . C330 . H3301 . 106.8 no
C231 . C331 . C341 . 111.00(9) yes
C231 . C331 . C351 . 111.00(9) yes
C341 . C331 . C351 . 111.000(10) yes
C231 . C331 . H3311 . 107.0 no
C341 . C331 . H3311 . 110.1 no
C351 . C331 . H3311 . 106.6 no
C430 . C530 . C540 . 110.99(9) yes
C430 . C530 . C550 . 110.99(9) yes
C540 . C530 . C550 . 111.000(10) yes
C430 . C530 . H5301 . 108.7 no
C540 . C530 . H5301 . 110.8 no
C550 . C530 . H5301 . 104.2 no
C431 . C531 . C541 . 111.00(9) yes
C431 . C531 . C551 . 111.00(9) yes
C541 . C531 . C551 . 111.000(10) yes
C431 . C531 . H5311 . 107.1 no
C541 . C531 . H5311 . 110.0 no
C551 . C531 . H5311 . 106.6 no
C630 . C730 . C740 . 110.99(9) yes
C630 . C730 . C750 . 110.97(9) yes
C740 . C730 . C750 . 111.000(10) yes
C630 . C730 . H7301 . 109.6 no
C740 . C730 . H7301 . 100.1 no
C750 . C730 . H7301 . 113.7 no
C631 . C731 . C751 . 110.98(9) yes
C631 . C731 . C741 . 110.98(9) yes
C751 . C731 . C741 . 111.000(10) yes
C631 . C731 . H7311 . 104.2 no
C751 . C731 . H7311 . 115.6 no
C741 . C731 . H7311 . 103.7 no
C30 . C130 . C150 . 110.98(9) yes
C30 . C130 . C140 . 110.99(9) yes
C150 . C130 . C140 . 111.000(10) yes
C30 . C130 . H1302 . 107.5 no
C150 . C130 . H1302 . 107.2 no
C140 . C130 . H1302 . 109.0 no
C31 . C131 . C141 . 111.00(9) yes
C31 . C131 . C151 . 111.00(9) yes
C141 . C131 . C151 . 111.000(10) yes
C31 . C131 . H1311 . 105.4 no
C141 . C131 . H1311 . 109.2 no
C151 . C131 . H1311 . 109.1 no
Cl802 . C801 . Cl804 . 115.05(6) yes
Cl802 . C801 . Cl803 . 115.04(6) yes
Cl804 . C801 . Cl803 . 115.04(6) yes
Cl802 . C801 . H8011 . 102.3 no
Cl804 . C801 . H8011 . 104.0 no
Cl803 . C801 . H8011 . 102.9 no
C731 . C751 . H7511 . 103.8 no
C731 . C751 . H7512 . 107.0 no
H7511 . C751 . H7512 . 109.5 no
C731 . C751 . H7513 . 117.3 no
H7511 . C751 . H7513 . 109.5 no
H7512 . C751 . H7513 . 109.5 no
C731 . C741 . H7411 . 112.0 no
C731 . C741 . H7412 . 111.1 no
H7411 . C741 . H7412 . 109.5 no
C731 . C741 . H7413 . 105.2 no
H7411 . C741 . H7413 . 109.5 no
H7412 . C741 . H7413 . 109.5 no
C331 . C341 . H3412 . 109.3 no
C331 . C341 . H3413 . 107.5 no
H3412 . C341 . H3413 . 109.5 no
C331 . C341 . H3414 . 111.6 no
H3412 . C341 . H3414 . 109.5 no
H3413 . C341 . H3414 . 109.5 no
C531 . C541 . H5411 . 110.6 no
C531 . C541 . H5412 . 111.5 no
H5411 . C541 . H5412 . 109.5 no
C531 . C541 . H5413 . 106.3 no
H5411 . C541 . H5413 . 109.5 no
H5412 . C541 . H5413 . 109.5 no
C730 . C740 . H7401 . 113.2 no
C730 . C740 . H7402 . 113.3 no
H7401 . C740 . H7402 . 109.5 no
C730 . C740 . H7403 . 101.6 no
H7401 . C740 . H7403 . 109.5 no
H7402 . C740 . H7403 . 109.5 no
C331 . C351 . H3512 . 108.8 no
C331 . C351 . H3513 . 108.2 no
H3512 . C351 . H3513 . 109.5 no
C331 . C351 . H3514 . 111.4 no
H3512 . C351 . H3514 . 109.5 no
H3513 . C351 . H3514 . 109.5 no
C130 . C150 . H1501 . 107.4 no
C130 . C150 . H1502 . 112.1 no
H1501 . C150 . H1502 . 109.5 no
C130 . C150 . H1503 . 108.9 no
H1501 . C150 . H1503 . 109.5 no
H1502 . C150 . H1503 . 109.5 no
C130 . C140 . H1401 . 111.1 no
C130 . C140 . H1402 . 106.8 no
H1401 . C140 . H1402 . 109.5 no
C130 . C140 . H1403 . 110.5 no
H1401 . C140 . H1403 . 109.5 no
H1402 . C140 . H1403 . 109.5 no
C730 . C750 . H7502 . 107.8 no
C730 . C750 . H7503 . 105.2 no
H7502 . C750 . H7503 . 109.5 no
C730 . C750 . H7504 . 115.3 no
H7502 . C750 . H7504 . 109.5 no
H7503 . C750 . H7504 . 109.5 no
C530 . C540 . H5401 . 110.2 no
C530 . C540 . H5402 . 112.3 no
H5401 . C540 . H5402 . 109.5 no
C530 . C540 . H5403 . 105.8 no
H5401 . C540 . H5403 . 109.5 no
H5402 . C540 . H5403 . 109.5 no
C330 . C350 . H3501 . 109.2 no
C330 . C350 . H3502 . 109.5 no
H3501 . C350 . H3502 . 109.5 no
C330 . C350 . H3503 . 109.6 no
H3501 . C350 . H3503 . 109.5 no
H3502 . C350 . H3503 . 109.5 no
C330 . C340 . H3402 . 110.7 no
C330 . C340 . H3403 . 109.4 no
H3402 . C340 . H3403 . 109.5 no
C330 . C340 . H3404 . 108.4 no
H3402 . C340 . H3404 . 109.5 no
H3403 . C340 . H3404 . 109.5 no
C131 . C141 . H1411 . 109.7 no
C131 . C141 . H1412 . 108.0 no
H1411 . C141 . H1412 . 109.5 no
C131 . C141 . H1413 . 110.7 no
H1411 . C141 . H1413 . 109.5 no
H1412 . C141 . H1413 . 109.5 no
C530 . C550 . H5501 . 109.4 no
C530 . C550 . H5502 . 105.8 no
H5501 . C550 . H5502 . 109.5 no
C530 . C550 . H5503 . 113.1 no
H5501 . C550 . H5503 . 109.5 no
H5502 . C550 . H5503 . 109.5 no
C131 . C151 . H1512 . 106.8 no
C131 . C151 . H1513 . 110.8 no
H1512 . C151 . H1513 . 109.5 no
C131 . C151 . H1514 . 110.8 no
H1512 . C151 . H1514 . 109.5 no
H1513 . C151 . H1514 . 109.5 no
C531 . C551 . H5511 . 107.5 no
C531 . C551 . H5512 . 108.2 no
H5511 . C551 . H5512 . 109.5 no
C531 . C551 . H5513 . 112.6 no
H5511 . C551 . H5513 . 109.5 no
H5512 . C551 . H5513 . 109.5 no
C823 . O824 . H8241 . 104.1 no
O824 . C823 . H8231 . 110.1 no
O824 . C823 . H8232 . 104.1 no
H8231 . C823 . H8232 . 109.5 no
O824 . C823 . H8233 . 114.1 no
H8231 . C823 . H8233 . 109.5 no
H8232 . C823 . H8233 . 109.5 no
O828 . C826 . H8261 . 106.6 no
O828 . C826 . H8262 . 121.8 no
H8261 . C826 . H8262 . 98.9 no
O828 . C826 . H8263 . 111.6 no
H8261 . C826 . H8263 . 101.8 no
H8262 . C826 . H8263 . 112.9 no
C827 . O825 . H8251 . 107.5 no
Cl820 3_756 C819 . Cl820 . 115.06(6) yes
Cl820 3_756 C819 . Cl821 3_756 115.07(6) yes
Cl820 . C819 . Cl821 3_756 115.06(6) yes
Cl820 3_756 C819 . H8191 3_756 103.6 no
Cl820 . C819 . H8191 3_756 103.2 no
Cl821 3_756 C819 . H8191 3_756 102.4 no
Cl820 3_756 C819 . Cl821 . 115.06(6) yes
Cl820 . C819 . Cl821 . 115.07(6) yes
Cl821 3_756 C819 . Cl821 . 75.8(3) yes
H8191 3_756 C819 . Cl821 . 26.6 no
Cl820 3_756 C819 . H8191 . 103.2 no
Cl820 . C819 . H8191 . 103.6 no
Cl821 3_756 C819 . H8191 . 26.6 no
H8191 3_756 C819 . H8191 . 128.9 no
Cl821 . C819 . H8191 . 102.4 no
Cl821 3_756 Cl821 . C819 . 52.09(16) yes
Cl821 3_756 Cl821 . H8191 3_756 76.7 no
C819 . Cl821 . H8191 3_756 24.6 no
C819 . H8191 . Cl821 3_756 128.9 no
C826 . O828 . C826 3_756 146.57 yes
C826 . O828 . H8281 3_756 87.5 no
C826 3_756 O828 . H8281 3_756 103.8 no
C826 . O828 . H8281 . 103.8 no
C826 3_756 O828 . H8281 . 87.5 no
H8281 3_756 O828 . H8281 . 140.4 no
O825 . C827 . H8271 . 113.2 no
O825 . C827 . H8272 . 109.4 no
H8271 . C827 . H8272 . 88.3 no
O825 . C827 . H8273 . 119.0 no
H8271 . C827 . H8273 . 113.5 no
H8272 . C827 . H8273 . 109.0 no

loop_
_geom_bond_atom_site_label_1
_geom_bond_site_symmetry_1
_geom_bond_atom_site_label_2
_geom_bond_site_symmetry_2
_geom_bond_distance
_geom_bond_publ_flag
C815 . H8152 3_555 0.950 no
C815 . H8151 3_555 0.950 no
C815 . H8153 3_555 0.950 no
C815 . O816 . 1.43000(10) yes
C815 . H8151 . 0.950 no
C815 . H8152 . 0.950 no
C815 . H8153 . 0.950 no
O816 . H8161 3_555 0.850 no
O816 . H8161 . 0.850 no
Cl820 . C819 . 1.7797(6) yes
N10 . C20 . 1.4700(10) yes
N10 . C50 . 1.3800(10) yes
N10 . C710 . 1.4000(10) yes
N11 . C21 . 1.4699(10) yes
N11 . C51 . 1.3800(10) yes
N11 . C711 . 1.3998(10) yes
C20 . C30 . 1.5000(10) yes
C20 . H201 . 0.950 no
C20 . H203 . 0.950 no
C21 . C31 . 1.5000(10) yes
C21 . H211 . 0.950 no
C21 . H212 . 0.950 no
C30 . N40 . 1.4700(10) yes
C30 . C130 . 1.5401(10) yes
C30 . H301 . 0.950 no
C31 . N41 . 1.4701(10) yes
C31 . C131 . 1.5400(10) yes
C31 . H311 . 0.950 no
N40 . C50 . 1.3801(10) yes
N40 . C70 . 1.4000(10) yes
N41 . C51 . 1.3801(10) yes
N41 . C71 . 1.4002(10) yes
C50 . O60 . 1.2000(10) yes
C51 . O61 . 1.20000(10) yes
C70 . N80 . 1.3416(9) yes
C70 . C120 . 1.4017(9) yes
C71 . N81 . 1.3402(10) yes
C71 . C121 . 1.4001(9) yes
N80 . C90 . 1.3394(9) yes
N81 . C91 . 1.3399(8) yes
C90 . N100 . 1.3381(9) yes
C90 . H901 . 0.950 no
C91 . N101 . 1.3397(8) yes
C91 . H911 . 0.950 no
N100 . C110 . 1.3384(9) yes
N101 . C111 . 1.3400(10) yes
C110 . C120 . 1.4000(9) yes
C110 . N210 . 1.3997(10) yes
C111 . C121 . 1.4000(9) yes
C111 . N211 . 1.3999(10) yes
C120 . H1201 . 0.950 no
C121 . H1211 . 0.950 no
N210 . C220 . 1.4700(10) yes
N210 . C250 . 1.3799(10) yes
N211 . C221 . 1.4699(10) yes
N211 . C251 . 1.3800(10) yes
C220 . C230 . 1.5000(10) yes
C220 . H2202 . 0.950 no
C220 . H2203 . 0.950 no
C221 . C231 . 1.5001(10) yes
C221 . H2211 . 0.950 no
C221 . H2212 . 0.950 no
C230 . N240 . 1.4700(10) yes
C230 . C330 . 1.5401(10) yes
C230 . H2301 . 0.950 no
C231 . N241 . 1.4700(10) yes
C231 . C331 . 1.5400(10) yes
C231 . H2311 . 0.950 no
N240 . C250 . 1.3799(10) yes
N240 . C270 . 1.4000(10) yes
N241 . C251 . 1.3799(10) yes
N241 . C271 . 1.4000(10) yes
C250 . O260 . 1.1999(10) yes
C251 . O261 . 1.20000(11) yes
C270 . N280 . 1.3413(9) yes
C270 . C320 . 1.4017(9) yes
C271 . N281 . 1.3414(9) yes
C271 . C321 . 1.4018(9) yes
N280 . C290 . 1.3393(9) yes
N281 . C291 . 1.3395(9) yes
C290 . N300 . 1.3380(9) yes
C290 . H2901 . 0.950 no
C291 . N301 . 1.3382(9) yes
C291 . H2911 . 0.950 no
N300 . C310 . 1.3385(9) yes
N301 . C311 . 1.3386(9) yes
C310 . C320 . 1.4004(9) yes
C310 . N410 . 1.3999(10) yes
C311 . C321 . 1.4004(9) yes
C311 . N411 . 1.4001(10) yes
C320 . H3201 . 0.950 no
C321 . H3212 . 0.950 no
N410 . C420 . 1.4699(10) yes
N410 . C450 . 1.3800(10) yes
N411 . C421 . 1.4700(10) yes
N411 . C451 . 1.3801(10) yes
C420 . C430 . 1.5001(10) yes
C420 . H4201 . 0.950 no
C420 . H4202 . 0.950 no
C421 . C431 . 1.5000(10) yes
C421 . H4211 . 0.950 no
C421 . H4212 . 0.950 no
C430 . N440 . 1.4700(10) yes
C430 . C530 . 1.5401(10) yes
C430 . H4301 . 0.950 no
C431 . N441 . 1.4699(10) yes
C431 . C531 . 1.5399(10) yes
C431 . H4311 . 0.950 no
N440 . C450 . 1.3800(10) yes
N440 . C470 . 1.4000(10) yes
N441 . C451 . 1.3799(10) yes
N441 . C471 . 1.3999(10) yes
C450 . O460 . 1.2000(10) yes
C451 . O461 . 1.20000(10) yes
C470 . N480 . 1.3413(9) yes
C470 . C520 . 1.4016(9) yes
C471 . N481 . 1.3413(9) yes
C471 . C521 . 1.4015(9) yes
N480 . C490 . 1.3394(9) yes
N481 . C491 . 1.3393(9) yes
C490 . N500 . 1.3383(9) yes
C490 . H4901 . 0.950 no
C491 . N501 . 1.3382(9) yes
C491 . H4911 . 0.950 no
N500 . C510 . 1.3386(9) yes
N501 . C511 . 1.3386(9) yes
C510 . C520 . 1.4001(9) yes
C510 . N610 . 1.3999(10) yes
C511 . C521 . 1.4000(9) yes
C511 . N611 . 1.3998(10) yes
C520 . H5202 . 0.950 no
C521 . H5211 . 0.950 no
N610 . C620 . 1.4699(10) yes
N610 . C650 . 1.3800(10) yes
N611 . C621 . 1.4700(10) yes
N611 . C651 . 1.3800(10) yes
C620 . C630 . 1.5001(10) yes
C620 . H6201 . 0.950 no
C620 . H6202 . 0.950 no
C621 . C631 . 1.5002(10) yes
C621 . H6211 . 0.950 no
C621 . H6212 . 0.950 no
C630 . N640 . 1.4700(10) yes
C630 . C730 . 1.5401(10) yes
C630 . H6301 . 0.950 no
C631 . N641 . 1.4699(10) yes
C631 . C731 . 1.5402(10) yes
C631 . H6311 . 0.950 no
N640 . C650 . 1.3801(10) yes
N640 . C670 . 1.4000(10) yes
N641 . C651 . 1.3800(10) yes
N641 . C671 . 1.4000(10) yes
C650 . O660 . 1.2000(10) yes
C651 . O661 . 1.20000(10) yes
C670 . N680 . 1.3399(10) yes
C670 . C720 . 1.4002(9) yes
C671 . N681 . 1.3400(10) yes
C671 . C721 . 1.4002(9) yes
N680 . C690 . 1.3398(8) yes
N681 . C691 . 1.3398(8) yes
C690 . N700 . 1.3398(8) yes
C690 . H6901 . 0.950 no
C691 . N701 . 1.3398(8) yes
C691 . H6912 . 0.950 no
N700 . C710 . 1.3399(10) yes
N701 . C711 . 1.3399(10) yes
C710 . C720 . 1.4000(9) yes
C711 . C721 . 1.4000(9) yes
C720 . H7201 . 0.950 no
C721 . H7211 . 0.950 no
C330 . C350 . 1.5400(8) yes
C330 . C340 . 1.5399(8) yes
C330 . H3301 . 0.950 no
C331 . C341 . 1.5400(8) yes
C331 . C351 . 1.5400(8) yes
C331 . H3311 . 0.950 no
C530 . C540 . 1.5400(8) yes
C530 . C550 . 1.5400(8) yes
C530 . H5301 . 0.950 no
C531 . C541 . 1.5400(8) yes
C531 . C551 . 1.5400(8) yes
C531 . H5311 . 0.950 no
C730 . C740 . 1.5400(8) yes
C730 . C750 . 1.5401(8) yes
C730 . H7301 . 0.950 no
C731 . C751 . 1.5400(8) yes
C731 . C741 . 1.5399(8) yes
C731 . H7311 . 0.950 no
C130 . C150 . 1.5400(8) yes
C130 . C140 . 1.5400(8) yes
C130 . H1302 . 0.950 no
C131 . C141 . 1.5399(8) yes
C131 . C151 . 1.5399(8) yes
C131 . H1311 . 0.950 no
Cl804 . C801 . 1.7797(8) yes
Cl803 . C801 . 1.7797(8) yes
Cl802 . C801 . 1.7798(8) yes
C801 . H8011 . 0.950 no
C751 . H7511 . 0.950 no
C751 . H7512 . 0.950 no
C751 . H7513 . 0.950 no
C741 . H7411 . 0.950 no
C741 . H7412 . 0.950 no
C741 . H7413 . 0.950 no
C341 . H3412 . 0.950 no
C341 . H3413 . 0.950 no
C341 . H3414 . 0.950 no
C541 . H5411 . 0.950 no
C541 . H5412 . 0.950 no
C541 . H5413 . 0.950 no
C740 . H7401 . 0.950 no
C740 . H7402 . 0.950 no
C740 . H7403 . 0.950 no
C351 . H3512 . 0.950 no
C351 . H3513 . 0.950 no
C351 . H3514 . 0.950 no
C150 . H1501 . 0.950 no
C150 . H1502 . 0.950 no
C150 . H1503 . 0.950 no
C140 . H1401 . 0.950 no
C140 . H1402 . 0.950 no
C140 . H1403 . 0.950 no
C750 . H7502 . 0.950 no
C750 . H7503 . 0.950 no
C750 . H7504 . 0.950 no
C540 . H5401 . 0.950 no
C540 . H5402 . 0.950 no
C540 . H5403 . 0.950 no
C350 . H3501 . 0.950 no
C350 . H3502 . 0.950 no
C350 . H3503 . 0.950 no
C340 . H3402 . 0.950 no
C340 . H3403 . 0.950 no
C340 . H3404 . 0.950 no
C141 . H1411 . 0.950 no
C141 . H1412 . 0.950 no
C141 . H1413 . 0.950 no
C550 . H5501 . 0.950 no
C550 . H5502 . 0.950 no
C550 . H5503 . 0.950 no
C151 . H1512 . 0.950 no
C151 . H1513 . 0.950 no
C151 . H1514 . 0.950 no
C551 . H5511 . 0.950 no
C551 . H5512 . 0.950 no
C551 . H5513 . 0.950 no
O824 . C823 . 1.43000(11) yes
O824 . H8241 . 0.850 no
C823 . H8231 . 0.950 no
C823 . H8232 . 0.950 no
C823 . H8233 . 0.950 no
C826 . O828 . 1.431 yes
C826 . H8261 . 1.086 no
C826 . H8262 . 0.953 no
C826 . H8263 . 0.908 no
O825 . C827 . 1.43034(5) yes
O825 . H8251 . 1.026 no
C819 . Cl821 3_756 1.7797(9) yes
C819 . H8191 3_756 0.951 no
C819 . Cl821 . 1.7797(8) yes
C819 . H8191 . 0.951 no
Cl821 . Cl821 3_756 2.187(8) yes
Cl821 . H8191 3_756 1.022 no
O828 . H8281 3_756 0.765 no
O828 . H8281 . 0.765 no
C827 . H8271 . 1.092 no
C827 . H8272 . 1.135 no
C827 . H8273 . 0.750 no

loop_
_geom_hbond_atom_site_label_D
_geom_hbond_site_symmetry_D
_geom_hbond_atom_site_label_H
_geom_hbond_site_symmetry_H
_geom_hbond_atom_site_label_A
_geom_hbond_site_symmetry_A
_geom_hbond_angle_DHA
_geom_hbond_distance_DH
_geom_hbond_distance_HA
_geom_hbond_distance_DA
_geom_hbond_publ_flag
C21 . H212 . N501 4_555 145 0.95 2.08 2.915(18) yes
C31 . H301 . C141 . 121 0.78 2.05 2.538(18) yes
C90 . H901 . N500 2_555 149 0.95 2.49 3.337(18) yes
C91 . H901 . N500 2_555 148 1.20 2.49 3.560(18) yes
C90 . H901 . N501 2_555 148 0.95 2.50 3.337(18) yes
C91 . H901 . N501 2_555 130 1.20 2.50 3.396(18) yes
C90 . H911 . N501 2_555 125 1.12 2.56 3.337(18) yes
C91 . H911 . N501 2_555 146 0.95 2.56 3.396(18) yes
C120 . H1201 . O60 . 124 0.95 2.05 2.701(18) yes
C120 . H1201 . O61 . 124 0.95 2.21 2.846(18) yes
C120 . H1201 . O260 . 121 0.95 2.19 2.807(18) yes
C121 . H1201 . O260 . 122 1.02 2.19 2.870(18) yes
C120 . H1201 . O261 . 122 0.95 2.29 2.911(18) yes
C120 . H1211 . O61 . 121 1.11 2.11 2.846(18) yes
C121 . H1211 . O60 . 121 0.95 2.09 2.709(18) yes
C121 . H1211 . O61 . 121 0.95 2.11 2.717(18) yes
C121 . H1211 . O260 . 122 0.95 2.25 2.870(18) yes
C120 . H1211 . O261 . 122 1.11 2.17 2.911(18) yes
C121 . H1211 . O261 . 122 0.95 2.17 2.792(18) yes
C221 . H2212 . O61 3_656 135 0.95 2.13 2.884(18) yes
C231 . H2311 . O461 3_656 140 0.95 2.16 2.956(18) yes
C290 . H2901 . N680 2_545 149 0.95 2.57 3.418(18) yes
C291 . H2901 . N680 2_545 138 1.19 2.57 3.544(18) yes
C290 . H2901 . N681 2_545 145 0.95 2.53 3.350(18) yes
C291 . H2901 . N681 2_545 124 1.19 2.53 3.345(18) yes
C290 . H2911 . N681 2_545 130 1.14 2.50 3.350(18) yes
C291 . H2911 . N681 2_545 148 0.95 2.50 3.345(18) yes
C320 . H3201 . O260 . 124 0.95 1.92 2.573(18) yes
C321 . H3201 . O260 . 131 1.10 1.92 2.765(18) yes
C320 . H3201 . O261 . 125 0.95 2.06 2.719(18) yes
C321 . H3212 . O261 . 122 0.95 2.07 2.690(18) yes
C321 . H3212 . O460 . 121 0.95 2.14 2.752(18) yes
C320 . H3212 . O461 . 128 1.19 2.14 3.029(18) yes
C321 . H3212 . O461 . 123 0.95 2.14 2.776(18) yes
C431 . H4311 . C671 4_545 156 0.95 2.58 3.473(18) yes
C431 . H4311 . N681 4_545 136 0.95 1.99 2.762(18) yes
C490 . H4901 . N100 2_444 149 0.95 2.54 3.386(18) yes
C491 . H4911 . N100 2_444 141 0.95 2.51 3.302(18) yes
C491 . H4911 . N101 2_444 146 0.95 2.52 3.354(18) yes
C520 . H5202 . O460 . 124 0.95 2.06 2.703(18) yes
C520 . H5202 . O461 . 120 0.95 2.02 2.626(18) yes
C521 . H5202 . O460 . 125 1.20 2.06 2.919(18) yes
C520 . H5202 . O660 . 121 0.95 2.26 2.870(18) yes
C521 . H5211 . O460 . 126 0.95 2.26 2.919(18) yes
C521 . H5211 . O461 . 122 0.95 2.09 2.714(18) yes
C520 . H5211 . O661 . 129 0.88 2.29 2.927(18) yes
C520 . H5211 . O660 . 128 0.88 2.24 2.870(18) yes
C521 . H5211 . O660 . 126 0.95 2.24 2.897(18) yes
C631 . H6301 . C741 . 138 0.75 1.93 2.538(18) yes
C690 . H6901 . N280 2_454 147 0.95 2.57 3.407(18) yes
C691 . H6901 . N280 2_454 129 1.04 2.57 3.318(18) yes
C691 . H6912 . N280 2_454 141 0.95 2.52 3.318(18) yes
C691 . H6912 . N281 2_454 146 0.95 2.55 3.375(18) yes
C720 . H7211 . O661 . 133 1.04 2.19 3.002(18) yes
C721 . H7211 . O60 . 121 0.95 2.46 3.056(18) yes
C720 . H7211 . O660 . 125 1.04 1.90 2.643(18) yes
C721 . H7211 . O660 . 128 0.95 1.90 2.594(18) yes
C331 . H3311 . N280 . 127 0.95 2.11 2.793(18) yes
C530 . H5301 . N480 . 121 0.95 2.48 3.076(18) yes
C531 . H5311 . N480 . 127 0.95 2.00 2.681(18) yes
C531 . H5311 . N481 . 121 0.95 2.50 3.097(18) yes
C731 . H7311 . N680 . 128 0.95 2.33 3.016(18) yes
C130 . H1311 . N80 . 149 1.06 2.35 3.299(18) yes
C131 . H1311 . N80 . 131 0.95 2.35 3.052(18) yes
C801 . H8011 . O260 . 134 0.95 2.37 3.109(18) yes
C750 . H7511 . C740 . 139 0.87 1.82 2.538(18) yes
C751 . H7512 . C650 . 121 0.95 2.29 2.897(18) yes
C750 . H7512 . N640 . 150 1.15 2.08 3.127(18) yes
C750 . H7512 . C650 . 145 1.15 2.29 3.298(18) yes
C750 . H7513 . C620 . 137 1.08 1.93 2.819(18) yes
C750 . H7513 . C621 . 139 1.08 2.57 3.464(18) yes
C740 . H7401 . C740 3_655 179 0.95 1.78 2.727(18) yes
C741 . H7402 . C826 2_454 150 0.84 2.58 3.335(18) yes
C740 . H7402 . C826 2_454 134 0.95 2.58 3.310(18) yes
C350 . H3513 . N210 . 157 0.82 2.21 2.977(18) yes
C350 . H3513 . C220 . 152 0.82 2.08 2.824(18) yes
C351 . H3514 . C270 . 120 0.95 2.43 3.023(18) yes
C140 . H1401 . C750 4_655 143 0.95 2.22 3.031(18) yes
C141 . H1412 . C823 2_555 164 0.95 2.23 3.151(18) yes
C141 . H1413 . C541 1_565 129 0.95 2.56 3.252(18) yes
C150 . H1512 . C140 . 140 0.89 1.79 2.538(18) yes
C150 . H1513 . N10 . 140 0.78 2.50 3.137(18) yes
C150 . H1513 . N40 . 146 0.78 2.20 2.881(18) yes
C150 . H1513 . C50 . 173 0.78 2.35 3.134(18) yes
C550 . H5511 . C540 . 130 0.93 1.84 2.538(18) yes
C550 . H5513 . N440 . 151 1.00 2.13 3.050(18) yes
C826 . H8261 . C741 2_545 125 1.09 2.59 3.335(18) yes
C826 . H8262 . C290 . 170 0.95 1.98 2.919(18) yes
C826 . H8262 . C291 . 163 0.95 2.57 3.491(18) yes
C826 . H8262 . N300 . 134 0.95 2.06 2.809(18) yes
C826 . H8263 . O825 3_756 157 0.91 1.37 2.232(18) yes
C827 . H8273 . C826 . 133 0.75 1.93 2.502(18) yes
